data_2209623
loop_
_publ_author_name
'Chopra, Deepak'
'Mohan, T. P.'
'Vishalakshi, B.'

_publ_section_title
;
 4-Fluoro-<i>N</i>'-(4-fluoro-3-phenoxybenzoyl)-3-phenoxybenzohydrazide
;
_journal_coeditor_code OB2033
_journal_issue 7
_journal_name_full 'Acta Crystallographica Section E'
_journal_page_first o3085
_journal_page_last o3086
_journal_paper_doi 10.1107/S1600536806024342
_journal_volume 62
_journal_year 2006
_chemical_formula_iupac 'C26 H18 F2 N2 O4'
_chemical_formula_moiety 'C26 H18 F2 N2 O4'
_chemical_formula_sum 'C26 H18 F2 N2 O4'
_chemical_formula_weight 460.42
_chemical_name_systematic
;
4-fluoro-N'-(4-fluoro-3-phenoxybenzoyl)-3-phenoxybenzohydrazide
;
_space_group_IT_number 14
_symmetry_cell_setting monoclinic
_symmetry_space_group_name_Hall '-P 2ybc'
_symmetry_space_group_name_H-M 'P 1 21/c 1'
_atom_sites_solution_hydrogens geom
_atom_sites_solution_primary direct
_atom_sites_solution_secondary difmap
_cell_angle_alpha 90
_cell_angle_beta 93.680(5)
_cell_angle_gamma 90
_cell_formula_units_Z 4
_cell_length_a 18.375(4)
_cell_length_b 18.236(4)
_cell_length_c 6.5954(15)
_cell_measurement_reflns_used 963
_cell_measurement_temperature 290(2)
_cell_measurement_theta_max 25.2
_cell_measurement_theta_min 1.4
_cell_volume 2205.5(8)
_computing_cell_refinement 'SAINT (Bruker, 2000)'
_computing_data_collection 'SMART (Bruker, 2000)'
_computing_data_reduction SAINT
_computing_molecular_graphics
;ORTEP-3 for Windows (Farrugia, 1997)
and CAMERON (Watkin <i>et al.</i>,  1993)
;
_computing_publication_material 'PLATON (Spek, 2003)'
_computing_structure_refinement 'SHELXL97 (Sheldrick, 1997)'
_computing_structure_solution 'SIR92 (Altomare <i>et al.</i>,  1993)'
_diffrn_ambient_temperature 290(2)
_diffrn_measured_fraction_theta_full 0.999
_diffrn_measured_fraction_theta_max 0.999
_diffrn_measurement_device_type 'Bruker SMART APEX CCD area-detector'
_diffrn_measurement_method '\f and \w'
_diffrn_radiation_monochromator graphite
_diffrn_radiation_source 'fine-focus sealed tube'
_diffrn_radiation_type MoK\a
_diffrn_radiation_wavelength 0.71073
_diffrn_reflns_av_R_equivalents 0.0821
_diffrn_reflns_av_sigmaI/netI 0.0855
_diffrn_reflns_limit_h_max 21
_diffrn_reflns_limit_h_min -20
_diffrn_reflns_limit_k_max 21
_diffrn_reflns_limit_k_min -20
_diffrn_reflns_limit_l_max 7
_diffrn_reflns_limit_l_min -7
_diffrn_reflns_number 15717
_diffrn_reflns_reduction_process
;
;
_diffrn_reflns_theta_full 25.00
_diffrn_reflns_theta_max 25.00
_diffrn_reflns_theta_min 1.57
_diffrn_standards_number 0
_exptl_absorpt_coefficient_mu 0.106
_exptl_absorpt_correction_T_max 0.9895
_exptl_absorpt_correction_T_min 0.9400
_exptl_absorpt_correction_type multi-scan
_exptl_absorpt_process_details '(SADABS; Sheldrick, 1996)'
_exptl_crystal_colour colourless
_exptl_crystal_density_diffrn 1.387
_exptl_crystal_density_method 'Not Measured'
_exptl_crystal_description plate
_exptl_crystal_F_000 952
_exptl_crystal_size_max 0.25
_exptl_crystal_size_mid 0.20
_exptl_crystal_size_min 0.10
_refine_diff_density_max 0.218
_refine_diff_density_min -0.208
_refine_ls_extinction_method none
_refine_ls_goodness_of_fit_ref 1.288
_refine_ls_hydrogen_treatment mixed
_refine_ls_matrix_type full
_refine_ls_number_parameters 315
_refine_ls_number_reflns 3865
_refine_ls_number_restraints 0
_refine_ls_restrained_S_all 1.288
_refine_ls_R_factor_all 0.0999
_refine_ls_R_factor_gt 0.0976
_refine_ls_shift/su_max <0.001
_refine_ls_shift/su_mean <0.000
_refine_ls_structure_factor_coef Fsqd
_refine_ls_weighting_details 'calc w=1/[\s^2^(Fo^2^)+(0.0504P)^2^+0.9271P] where P=(Fo^2^+2Fc^2^)/3'
_refine_ls_weighting_scheme calc
_refine_ls_wR_factor_gt 0.1786
_refine_ls_wR_factor_ref 0.1968
_reflns_number_gt 2556
_reflns_number_total 3865
_reflns_threshold_expression I>2\s(I)
_cod_data_source_file ob2033.cif
_cod_data_source_block I
_cod_depositor_comments
;
The following automatic conversions were performed:
'_symmetry_cell_setting' value 'Monoclinic' changed to 'monoclinic'
according to '/home/saulius/struct/CIF-dictionaries/cif_core.dic'
dictionary named 'cif_core.dic' version 2.4.1 from 2010-06-29.

Automatic conversion script
Id: cif_fix_enum 1527 2010-12-29 10:47:43Z saulius 

The following automatic conversions were performed:

'_symmetry_cell_setting' value 'Monoclinic' changed to 'monoclinic'
according to /home/saulius/struct/CIF-dictionaries/cif_core.dic
dictionary named 'cif_core.dic' version 2.4.1 from 2010-06-29.

Automatic conversion script
Id: cif_fix_values 1715 2011-07-08 13:25:40Z adriana 
;
_cod_original_sg_symbol_H-M 'P 21/c'
_cod_database_code 2209623
_cod_database_fobs_code 2209623

loop_
_symmetry_equiv_pos_site_id
_symmetry_equiv_pos_as_xyz
1 x,y,z
2 -x,1/2+y,1/2-z
3 -x,-y,-z
4 x,1/2-y,1/2+z

loop_
_atom_site_type_symbol
_atom_site_label
_atom_site_fract_x
_atom_site_fract_y
_atom_site_fract_z
_atom_site_U_iso_or_equiv
_atom_site_adp_type
_atom_site_calc_flag
_atom_site_refinement_flags
_atom_site_occupancy
F F1 0.27051(16) 0.30472(17) 0.7141(4) 0.0692(10) Uani d . 1
F F2 0.72283(18) 0.46088(18) -0.8405(4) 0.0761(10) Uani d . 1
O O1 0.2084(2) 0.3548(2) 0.3743(6) 0.0697(12) Uani d . 1
O O2 0.43013(17) 0.44754(17) -0.0003(4) 0.0424(9) Uani d . 1
O O3 0.56499(17) 0.27593(17) -0.1942(4) 0.0401(8) Uani d . 1
O O4 0.7534(2) 0.3212(2) -0.7226(5) 0.0637(11) Uani d . 1
N N1 0.5601(2) 0.3867(2) -0.0488(5) 0.0360(10) Uani d . 1
N N2 0.5135(2) 0.3622(2) 0.0940(6) 0.0369(10) Uani d . 1
C C1 0.7055(3) 0.3637(3) -0.6167(7) 0.0432(13) Uani d . 1
C C2 0.6890(3) 0.4342(3) -0.6804(7) 0.0457(14) Uani d . 1
C C3 0.6388(3) 0.4754(3) -0.5902(7) 0.0472(14) Uani d . 1
C C4 0.6049(3) 0.4465(2) -0.4287(6) 0.0371(12) Uani d . 1
C C5 0.6200(2) 0.3761(2) -0.3603(6) 0.0304(11) Uani d . 1
C C6 0.6713(2) 0.3347(3) -0.4562(7) 0.0404(12) Uani d . 1
C C7 0.5795(2) 0.3415(3) -0.1955(6) 0.0299(11) Uani d . 1
C C8 0.4492(3) 0.3956(2) 0.1101(6) 0.0313(11) Uani d . 1
C C9 0.4037(2) 0.3674(2) 0.2732(6) 0.0281(11) Uani d . 1
C C10 0.4333(3) 0.3369(2) 0.4510(6) 0.0354(12) Uani d . 1
C C11 0.3885(3) 0.3161(2) 0.6011(7) 0.0415(13) Uani d . 1
C C12 0.3148(3) 0.3239(2) 0.5684(7) 0.0418(13) Uani d . 1
C C13 0.2825(3) 0.3529(3) 0.3885(7) 0.0427(13) Uani d . 1
C C14 0.3282(3) 0.3754(2) 0.2424(7) 0.0392(12) Uani d . 1
C C15 0.1736(3) 0.3840(4) 0.1989(10) 0.0590(16) Uani d . 1
C C16 0.1542(4) 0.3392(4) 0.0415(11) 0.084(2) Uani d . 1
C C17 0.1171(5) 0.3679(6) -0.1287(13) 0.116(3) Uani d . 1
C C18 0.0992(5) 0.4403(8) -0.1355(17) 0.131(4) Uani d . 1
C C19 0.1202(5) 0.4839(6) 0.022(2) 0.145(5) Uani d . 1
C C20 0.1574(4) 0.4559(4) 0.1923(14) 0.102(3) Uani d . 1
C C21 0.8270(3) 0.3381(3) -0.6990(10) 0.0621(17) Uani d . 1
C C22 0.8677(4) 0.3151(4) -0.8540(12) 0.096(2) Uani d . 1
C C23 0.9418(6) 0.3257(5) -0.8361(19) 0.133(4) Uani d . 1
C C24 0.9737(5) 0.3598(6) -0.674(2) 0.139(4) Uani d . 1
C C25 0.9332(4) 0.3829(5) -0.5196(15) 0.119(3) Uani d . 1
C C26 0.8581(4) 0.3716(4) -0.5321(11) 0.082(2) Uani d . 1
H H1N 0.565(2) 0.434(3) -0.053(7) 0.049(16) Uiso d . 1
H H2N 0.528(2) 0.325(2) 0.156(6) 0.029(14) Uiso d . 1
H H3 0.6276 0.5224 -0.6370 0.057 Uiso calc R 1
H H4 0.5711 0.4748 -0.3642 0.045 Uiso calc R 1
H H6 0.6824 0.2874 -0.4116 0.048 Uiso calc R 1
H H10 0.4834 0.3303 0.4698 0.043 Uiso calc R 1
H H11 0.4084 0.2970 0.7231 0.050 Uiso calc R 1
H H14 0.3085 0.3961 0.1222 0.047 Uiso calc R 1
H H16 0.1658 0.2896 0.0478 0.100 Uiso calc R 1
H H17 0.1042 0.3377 -0.2389 0.139 Uiso calc R 1
H H18 0.0726 0.4594 -0.2480 0.157 Uiso calc R 1
H H19 0.1096 0.5338 0.0150 0.173 Uiso calc R 1
H H20 0.1710 0.4863 0.3015 0.122 Uiso calc R 1
H H22 0.8456 0.2928 -0.9689 0.116 Uiso calc R 1
H H23 0.9703 0.3089 -0.9381 0.159 Uiso calc R 1
H H24 1.0238 0.3677 -0.6658 0.167 Uiso calc R 1
H H25 0.9557 0.4061 -0.4066 0.143 Uiso calc R 1
H H26 0.8299 0.3869 -0.4278 0.099 Uiso calc R 1

loop_
_atom_site_aniso_label
_atom_site_aniso_U_11
_atom_site_aniso_U_22
_atom_site_aniso_U_33
_atom_site_aniso_U_12
_atom_site_aniso_U_13
_atom_site_aniso_U_23
F1 0.073(2) 0.082(2) 0.0568(18) -0.0057(18) 0.0340(17) 0.0193(17)
F2 0.086(3) 0.087(3) 0.059(2) -0.013(2) 0.0320(18) 0.0172(18)
O1 0.037(2) 0.109(3) 0.065(3) -0.004(2) 0.0159(19) 0.025(2)
O2 0.047(2) 0.041(2) 0.0400(18) 0.0043(17) 0.0059(16) 0.0132(16)
O3 0.054(2) 0.0275(19) 0.0401(18) -0.0041(17) 0.0110(16) -0.0004(15)
O4 0.057(3) 0.062(3) 0.075(3) -0.010(2) 0.036(2) -0.021(2)
N1 0.044(3) 0.029(2) 0.036(2) -0.004(2) 0.014(2) 0.0021(19)
N2 0.043(3) 0.036(3) 0.032(2) 0.006(2) 0.0121(19) 0.011(2)
C1 0.042(3) 0.044(3) 0.045(3) -0.011(3) 0.017(3) -0.006(3)
C2 0.049(4) 0.055(4) 0.035(3) -0.017(3) 0.014(3) 0.010(3)
C3 0.057(4) 0.044(3) 0.041(3) -0.001(3) 0.006(3) 0.012(2)
C4 0.044(3) 0.035(3) 0.034(2) -0.001(2) 0.008(2) -0.003(2)
C5 0.026(3) 0.032(3) 0.033(2) -0.006(2) 0.001(2) -0.004(2)
C6 0.036(3) 0.039(3) 0.046(3) -0.001(2) 0.003(2) -0.001(2)
C7 0.032(3) 0.030(3) 0.028(2) 0.004(2) 0.000(2) 0.003(2)
C8 0.038(3) 0.030(3) 0.026(2) 0.000(2) 0.001(2) -0.004(2)
C9 0.030(3) 0.026(3) 0.029(2) -0.001(2) 0.007(2) -0.0073(19)
C10 0.045(3) 0.036(3) 0.025(2) 0.003(2) -0.001(2) -0.003(2)
C11 0.057(4) 0.037(3) 0.032(3) 0.003(3) 0.008(3) 0.005(2)
C12 0.053(4) 0.034(3) 0.041(3) -0.006(3) 0.017(3) 0.002(2)
C13 0.032(3) 0.050(3) 0.048(3) -0.006(3) 0.015(2) -0.002(3)
C14 0.046(3) 0.036(3) 0.036(3) 0.000(2) 0.003(2) 0.003(2)
C15 0.031(3) 0.081(5) 0.067(4) 0.005(3) 0.018(3) 0.018(4)
C16 0.069(5) 0.103(6) 0.080(5) 0.027(4) 0.019(4) 0.004(5)
C17 0.087(7) 0.174(10) 0.087(6) 0.011(7) 0.002(5) -0.005(6)
C18 0.059(6) 0.198(14) 0.133(9) -0.005(7) -0.012(6) 0.078(9)
C19 0.099(8) 0.104(8) 0.227(14) -0.003(6) -0.020(8) 0.083(9)
C20 0.083(6) 0.069(6) 0.151(8) -0.008(4) -0.011(5) 0.016(5)
C21 0.057(4) 0.047(4) 0.088(5) 0.004(3) 0.046(4) 0.009(3)
C22 0.084(6) 0.079(5) 0.133(6) 0.001(4) 0.066(5) -0.005(5)
C23 0.099(9) 0.109(8) 0.201(12) 0.015(6) 0.089(8) -0.003(7)
C24 0.057(6) 0.118(9) 0.247(15) 0.010(6) 0.059(8) 0.032(8)
C25 0.055(6) 0.132(8) 0.169(9) -0.007(5) 0.000(6) 0.007(6)
C26 0.060(5) 0.088(5) 0.100(5) -0.002(4) 0.017(4) -0.009(4)

loop_
_atom_type_symbol
_atom_type_description
_atom_type_scat_dispersion_real
_atom_type_scat_dispersion_imag
_atom_type_scat_source
O O 0.0106 0.0060 'International Tables Vol C Tables 4.2.6.8 and 6.1.1.4'
N N 0.0061 0.0033 'International Tables Vol C Tables 4.2.6.8 and 6.1.1.4'
F F 0.0171 0.0103 'International Tables Vol C Tables 4.2.6.8 and 6.1.1.4'
H H 0.0000 0.0000 'International Tables Vol C Tables 4.2.6.8 and 6.1.1.4'
C C 0.0033 0.0016 'International Tables Vol C Tables 4.2.6.8 and 6.1.1.4'

loop_
_geom_angle_atom_site_label_1
_geom_angle_atom_site_label_2
_geom_angle_atom_site_label_3
_geom_angle
_geom_angle_publ_flag
O3 C7 N1 121.9(4) ?
O3 C7 C5 122.3(4) ?
N1 C7 C5 115.8(4) ?
C7 N1 N2 119.9(4) yes
C7 N1 H1N 124(3) ?
N2 N1 H1N 115(3) ?
O2 C8 N2 121.5(4) ?
O2 C8 C9 122.6(4) ?
N2 C8 C9 115.9(4) ?
C10 C9 C14 120.0(4) ?
C10 C9 C8 122.9(4) ?
C14 C9 C8 117.1(4) ?
C8 N2 N1 119.6(4) yes
C8 N2 H2N 126(3) ?
N1 N2 H2N 114(3) ?
C4 C5 C6 118.9(4) ?
C4 C5 C7 121.9(4) ?
C6 C5 C7 119.0(4) ?
C12 C11 C10 119.3(4) ?
C12 C11 H11 120.4 ?
C10 C11 H11 120.4 ?
C9 C10 C11 120.1(5) ?
C9 C10 H10 120.0 ?
C11 C10 H10 120.0 ?
C3 C4 C5 121.1(5) ?
C3 C4 H4 119.4 ?
C5 C4 H4 119.4 ?
C13 C14 C9 120.7(4) ?
C13 C14 H14 119.6 ?
C9 C14 H14 119.6 ?
C1 C6 C5 119.9(5) ?
C1 C6 H6 120.0 ?
C5 C6 H6 120.0 ?
C13 O1 C15 118.2(4) ?
C6 C1 C2 119.5(5) ?
C6 C1 O4 120.5(5) ?
C2 C1 O4 119.9(4) ?
F1 C12 C11 120.0(4) ?
F1 C12 C13 117.4(5) ?
C11 C12 C13 122.5(4) ?
O1 C13 C14 126.6(5) ?
O1 C13 C12 116.0(4) ?
C14 C13 C12 117.4(5) ?
C2 C3 C4 118.9(5) ?
C2 C3 H3 120.6 ?
C4 C3 H3 120.6 ?
F2 C2 C3 120.3(5) ?
F2 C2 C1 118.1(5) ?
C3 C2 C1 121.6(4) ?
C20 C15 C16 121.2(7) ?
C20 C15 O1 119.3(7) ?
C16 C15 O1 119.5(6) ?
C15 C16 C17 119.2(8) ?
C15 C16 H16 120.4 ?
C17 C16 H16 120.4 ?
C15 C20 C19 119.1(9) ?
C15 C20 H20 120.5 ?
C19 C20 H20 120.5 ?
C18 C19 C20 120.9(10) ?
C18 C19 H19 119.6 ?
C20 C19 H19 119.6 ?
C19 C18 C17 119.5(10) ?
C19 C18 H18 120.3 ?
C17 C18 H18 120.3 ?
C18 C17 C16 120.1(9) ?
C18 C17 H17 120.0 ?
C16 C17 H17 120.0 ?
C21 O4 C1 117.6(4) ?
C26 C21 C22 121.5(7) ?
C26 C21 O4 123.4(5) ?
C22 C21 O4 115.1(7) ?
C23 C22 C21 118.6(8) ?
C23 C22 H22 120.7 ?
C21 C22 H22 120.7 ?
C21 C26 C25 118.7(7) ?
C21 C26 H26 120.7 ?
C25 C26 H26 120.7 ?
C24 C23 C22 120.9(10) ?
C24 C23 H23 119.5 ?
C22 C23 H23 119.5 ?
C23 C24 C25 120.5(10) ?
C23 C24 H24 119.8 ?
C25 C24 H24 119.8 ?
C24 C25 C26 119.8(9) ?
C24 C25 H25 120.1 ?
C26 C25 H25 120.1 ?

loop_
_geom_bond_atom_site_label_1
_geom_bond_atom_site_label_2
_geom_bond_distance
_geom_bond_publ_flag
F1 C12 1.345(5) yes
O2 C8 1.232(5) yes
C7 O3 1.225(5) yes
C7 N1 1.336(5) yes
C7 C5 1.496(6) ?
F2 C2 1.350(5) yes
N1 N2 1.387(5) yes
N1 H1N 0.87(4) ?
C8 N2 1.339(6) ?
C8 C9 1.495(6) ?
C9 C10 1.377(6) ?
C9 C14 1.397(6) ?
N2 H2N 0.83(4) ?
C5 C4 1.384(6) ?
C5 C6 1.391(6) ?
C11 C12 1.365(6) ?
C11 C10 1.380(6) ?
C11 H11 0.9300 ?
C10 H10 0.9300 ?
C4 C3 1.374(6) ?
C4 H4 0.9300 ?
C14 C13 1.381(6) ?
C14 H14 0.9300 ?
C6 C1 1.371(6) ?
C6 H6 0.9300 ?
O1 C13 1.359(6) ?
O1 C15 1.391(6) ?
C1 C2 1.381(7) ?
C1 O4 1.393(5) ?
C12 C13 1.396(7) ?
C3 C2 1.356(7) ?
C3 H3 0.9300 ?
C15 C20 1.345(8) ?
C15 C16 1.351(8) ?
C16 C17 1.379(10) ?
C16 H16 0.9300 ?
C20 C19 1.376(12) ?
C20 H20 0.9300 ?
C19 C18 1.344(13) ?
C19 H19 0.9300 ?
C18 C17 1.361(12) ?
C18 H18 0.9300 ?
C17 H17 0.9300 ?
O4 C21 1.387(7) ?
C21 C26 1.354(8) ?
C21 C22 1.371(8) ?
C22 C23 1.372(11) ?
C22 H22 0.9300 ?
C26 C25 1.392(9) ?
C26 H26 0.9300 ?
C23 C24 1.342(12) ?
C23 H23 0.9300 ?
C24 C25 1.364(12) ?
C24 H24 0.9300 ?
C25 H25 0.9300 ?

loop_
_geom_hbond_atom_site_label_D
_geom_hbond_atom_site_label_H
_geom_hbond_atom_site_label_A
_geom_hbond_site_symmetry_A
_geom_hbond_distance_DH
_geom_hbond_distance_HA
_geom_hbond_distance_DA
_geom_hbond_angle_DHA
_geom_hbond_publ_flag
N1 H1N O2 3_665 0.87(5) 2.19(5) 3.047(6) 168(5) yes
N2 H2N O3 4_555 0.84(4) 2.17(4) 3.003(5) 178(4) yes
C3 H3 Cg1 3_656 0.93 2.80 3.451(6) 128 yes

loop_
_geom_torsion_atom_site_label_1
_geom_torsion_atom_site_label_2
_geom_torsion_atom_site_label_3
_geom_torsion_atom_site_label_4
_geom_torsion
_geom_torsion_publ_flag
O3 C7 N1 N2 -9.5(7) yes
C5 C7 N1 N2 170.7(4) ?
O2 C8 C9 C10 -148.4(4) yes
N2 C8 C9 C10 29.8(6) ?
O2 C8 C9 C14 29.3(6) ?
N2 C8 C9 C14 -152.4(4) ?
O2 C8 N2 N1 0.5(7) ?
C9 C8 N2 N1 -177.8(4) yes
C7 N1 N2 C8 -119.3(5) yes
O3 C7 C5 C4 144.8(4) yes
N1 C7 C5 C4 -35.4(6) ?
O3 C7 C5 C6 -31.1(6) ?
N1 C7 C5 C6 148.7(4) ?
C14 C9 C10 C11 -1.8(6) ?
C8 C9 C10 C11 175.9(4) ?
C12 C11 C10 C9 2.1(7) ?
C6 C5 C4 C3 0.8(7) ?
C7 C5 C4 C3 -175.1(4) ?
C10 C9 C14 C13 -0.1(7) ?
C8 C9 C14 C13 -177.9(4) ?
C4 C5 C6 C1 -0.4(7) ?
C7 C5 C6 C1 175.6(4) ?
C5 C6 C1 C2 0.5(7) ?
C5 C6 C1 O4 -175.8(4) ?
C10 C11 C12 F1 -179.2(4) ?
C10 C11 C12 C13 -0.5(7) ?
C15 O1 C13 C14 -2.0(8) ?
C15 O1 C13 C12 179.3(5) ?
C9 C14 C13 O1 -177.2(4) ?
C9 C14 C13 C12 1.6(7) ?
F1 C12 C13 O1 -3.7(6) ?
C11 C12 C13 O1 177.6(4) ?
F1 C12 C13 C14 177.4(4) ?
C11 C12 C13 C14 -1.3(7) ?
C5 C4 C3 C2 -1.3(7) ?
C4 C3 C2 F2 179.4(4) ?
C4 C3 C2 C1 1.4(8) ?
C6 C1 C2 F2 -179.1(4) ?
O4 C1 C2 F2 -2.7(7) ?
C6 C1 C2 C3 -1.1(8) ?
O4 C1 C2 C3 175.3(5) ?
C13 O1 C15 C20 -91.1(7) yes
C13 O1 C15 C16 91.4(6) ?
C20 C15 C16 C17 -0.1(10) ?
O1 C15 C16 C17 177.4(6) ?
C16 C15 C20 C19 0.1(11) ?
O1 C15 C20 C19 -177.4(7) ?
C15 C20 C19 C18 1.1(15) ?
C20 C19 C18 C17 -2.4(17) ?
C19 C18 C17 C16 2.3(15) ?
C15 C16 C17 C18 -1.1(12) ?
C6 C1 O4 C21 -109.6(5) yes
C2 C1 O4 C21 74.1(6) ?
C1 O4 C21 C26 25.8(8) yes
C1 O4 C21 C22 -157.2(5) ?
C26 C21 C22 C23 1.0(11) ?
O4 C21 C22 C23 -176.0(6) ?
C22 C21 C26 C25 0.2(10) ?
O4 C21 C26 C25 176.9(6) ?
C21 C22 C23 C24 -2.0(14) ?
C22 C23 C24 C25 1.8(17) ?
C23 C24 C25 C26 -0.6(16) ?
C21 C26 C25 C24 -0.4(12) ?

loop_
_cod_related_entry_id
_cod_related_entry_database
_cod_related_entry_code
1 ChemSpider 21127892
